data_5000427
loop_
_publ_author_name
'Lai, T. F.'
'Marsh, R. E.'

_publ_section_title
;
 The crystal structure of adenosine
;
_journal_issue 7
_journal_name_full 'Acta Crystallographica Section B'
_journal_page_first 1982
_journal_page_last 1989
_journal_paper_doi 10.1107/S0567740872005394
_journal_volume 28
_journal_year 1972
_chemical_formula_sum 'C10 H13 N5 O4'
_space_group_IT_number 4
_symmetry_cell_setting monoclinic
_symmetry_space_group_name_Hall 'P 2yb'
_symmetry_space_group_name_H-M 'P 1 21 1'
_cell_angle_alpha 90
_cell_angle_beta 99.3
_cell_angle_gamma 90
_cell_formula_units_Z 2
_cell_length_a 4.825(1)
_cell_length_b 10.282(2)
_cell_length_c 11.823(1)
_cod_duplicate_entry 5000018
_cod_original_sg_symbol_H-M 'P 21'
_cod_database_code 5000427

loop_
_symmetry_equiv_pos_site_id
_symmetry_equiv_pos_as_xyz
1 x,y,z
2 -x,1/2+y,-z

loop_
_atom_site_label
_atom_site_type_symbol
_atom_site_fract_x
_atom_site_fract_y
_atom_site_fract_z
C1 C -0.68600 0.27820 0.29930
C2 C -0.20720 -0.07220 0.27670
C3 C -0.49510 0.31610 0.41060
C4 C -0.45630 0.46160 0.39210
C5 C -0.37700 0.11890 0.21750
C6 C -0.74150 0.50240 0.32730
C7 C -0.24960 0.11650 0.12100
C8 C -0.73390 0.61770 0.24900
C9 C -0.09040 0.00410 0.10570
C10 C -0.47740 0.29300 0.11350
H1 H -0.17400 -0.13600 0.33600
H2 H -0.86500 0.51800 0.38300
H3 H -0.67700 0.69300 0.29400
H4 H -0.60500 0.60300 0.19300
H5 H -1.02400 0.72600 0.17000
H6 H -0.55900 0.37600 0.09200
H7 H 0.12800 -0.09300 0.00800
H8 H 0.03100 0.04200 -0.04000
H9 H -0.81700 0.20600 0.31300
H10 H -0.32900 0.26700 0.42100
H11 H -0.67000 0.21700 0.51400
H12 H -0.31700 0.47400 0.34600
H13 H -0.46900 0.50300 0.54400
N1 N -0.07640 -0.08990 0.18620
N2 N 0.04580 -0.01470 0.01760
N3 N -0.36160 0.02820 0.30070
N4 N -0.31430 0.22750 0.05570
N5 N -0.52320 0.23400 0.21200
O1 O -0.84170 0.38970 0.25900
O2 O -0.64210 0.30100 0.50370
O3 O -0.36590 0.53370 0.49360
O4 O -1.00830 0.64220 0.18900

loop_
_atom_type_symbol
_atom_type_radius_bond
C 0.68
H 0.20
N 0.68
O 0.68
